data_4036225
loop_
_publ_author_name
'Xu, Zhigang'
'Martinez-Ariza, Guillermo'
'Cappelli, Alexandra P.'
'Roberts, Sue A.'
'Hulme, Christopher'

_publ_section_title
;
 (Z)-Stereoselective Synthesis of Mono- and Bis-heterocyclic
 Benzimidazol-2-ones via Cascade Processes Coupled with the Ugi
 Multicomponent Reaction.
;
_journal_issue 18
_journal_name_full 'The Journal of organic chemistry'
_journal_page_first 9007
_journal_page_last 9015
_journal_paper_doi 10.1021/acs.joc.5b00955
_journal_volume 80
_journal_year 2015
_chemical_formula_moiety 'C28 H18 N4 O4 S'
_chemical_formula_sum 'C28 H18 N4 O4 S'
_chemical_formula_weight 506.52
_space_group_crystal_system triclinic
_space_group_IT_number 2
_space_group_name_Hall '-P 1'
_space_group_name_H-M_alt 'P -1'
_atom_sites_solution_hydrogens mixed
_audit_creation_date 2015-04-27
_audit_creation_method
;
Olex2 1.2
(compiled 2015.01.26 svn.r3150 for OlexSys, GUI svn.r4998)
;
_cell_angle_alpha 70.052(2)
_cell_angle_beta 80.005(2)
_cell_angle_gamma 72.616(2)
_cell_formula_units_Z 4
_cell_length_a 13.0814(4)
_cell_length_b 14.4208(5)
_cell_length_c 14.7793(5)
_cell_measurement_reflns_used 9878
_cell_measurement_temperature 100(2)
_cell_measurement_theta_max 26.25
_cell_measurement_theta_min 2.45
_cell_volume 2493.06(15)
_computing_cell_refinement 'SAINT v7.68A (Bruker, 2009)'
_computing_data_reduction 'SAINT v7.68A (Bruker, 2009)'
_computing_molecular_graphics 'Olex2 (Dolomanov et al., 2009)'
_computing_publication_material 'Olex2 (Dolomanov et al., 2009)'
_computing_structure_refinement 'ShelXL (Sheldrick, 2008)'
_diffrn_ambient_temperature 99.99
_diffrn_measured_fraction_theta_full 1.000
_diffrn_measured_fraction_theta_max 0.995
_diffrn_measurement_device_type 'Bruker APEX-II CCD'
_diffrn_measurement_method '\f and \w scans'
_diffrn_radiation_monochromator graphite
_diffrn_radiation_type MoK\a
_diffrn_radiation_wavelength 0.71073
_diffrn_reflns_av_R_equivalents 0.0338
_diffrn_reflns_av_unetI/netI 0.0276
_diffrn_reflns_Laue_measured_fraction_full 1.000
_diffrn_reflns_Laue_measured_fraction_max 0.995
_diffrn_reflns_limit_h_max 16
_diffrn_reflns_limit_h_min -16
_diffrn_reflns_limit_k_max 17
_diffrn_reflns_limit_k_min -17
_diffrn_reflns_limit_l_max 18
_diffrn_reflns_limit_l_min -18
_diffrn_reflns_number 49498
_diffrn_reflns_point_group_measured_fraction_full 1.000
_diffrn_reflns_point_group_measured_fraction_max 0.995
_diffrn_reflns_theta_full 25.242
_diffrn_reflns_theta_max 26.349
_diffrn_reflns_theta_min 1.470
_diffrn_standards_number 0
_exptl_absorpt_coefficient_mu 0.172
_exptl_absorpt_correction_T_max 0.7454
_exptl_absorpt_correction_T_min 0.6753
_exptl_absorpt_correction_type multi-scan
_exptl_absorpt_process_details
;
SADABS-2008/1 (Bruker,2008) was used for absorption correction.
wR2(int) was 0.0543 before and 0.0440 after correction.
The Ratio of minimum to maximum transmission is 0.9060.
The \l/2 correction factor is 0.0015.
;
_exptl_crystal_colour orange
_exptl_crystal_colour_primary orange
_exptl_crystal_density_diffrn 1.350
_exptl_crystal_description plate
_exptl_crystal_F_000 1048
_exptl_crystal_size_max 0.2
_exptl_crystal_size_mid 0.2
_exptl_crystal_size_min 0.1
_refine_diff_density_max 0.659
_refine_diff_density_min -0.731
_refine_diff_density_rms 0.051
_refine_ls_extinction_method none
_refine_ls_goodness_of_fit_ref 1.082
_refine_ls_hydrogen_treatment mixed
_refine_ls_matrix_type full
_refine_ls_number_parameters 695
_refine_ls_number_reflns 10133
_refine_ls_number_restraints 34
_refine_ls_restrained_S_all 1.100
_refine_ls_R_factor_all 0.0570
_refine_ls_R_factor_gt 0.0443
_refine_ls_shift/su_max 0.004
_refine_ls_shift/su_mean 0.000
_refine_ls_structure_factor_coef Fsqd
_refine_ls_weighting_details 'w=1/[\s^2^(Fo^2^)+(0.0586P)^2^+1.0137P] where P=(Fo^2^+2Fc^2^)/3'
_refine_ls_weighting_scheme calc
_refine_ls_wR_factor_gt 0.1136
_refine_ls_wR_factor_ref 0.1197
_reflns_Friedel_coverage 0.000
_reflns_number_gt 8078
_reflns_number_total 10133
_reflns_threshold_expression 'I > 2\s(I)'
_cod_data_source_file jo5b00955_si_002.cif
_cod_data_source_block 16i
_cod_database_code 4036225
_shelx_space_group_comment
;
The symmetry employed for this shelxl refinement is uniquely defined
by the following loop, which should always be used as a source of
symmetry information in preference to the above space-group names.
They are only intended as comments.
;
_shelx_estimated_absorpt_t_max 0.983
_shelx_estimated_absorpt_t_min 0.966
_olex2_refinement_description
;
1. Fixed Uiso
 At 1.2 times of:
  All C(H) groups, All C(H,H) groups, All N(H) groups
2. Restrained distances
 C12-C11
 1.38 with sigma of 0.02
 C11-C12A
 1.38 with sigma of 0.02
 C44-C45
 1.38 with sigma of 0.02
 C45A-C46A
 1.38 with sigma of 0.02
 C44-C45A
 1.38 with sigma of 0.02
 C12-C13
 1.38 with sigma of 0.02
 C44-S2A
 1.71 with sigma of 0.02
 S2A-C47A
 1.71 with sigma of 0.02
 C12A-C14
 1.38 with sigma of 0.02
 C46A-C47A
 1.41 with sigma of 0.02
3. Uiso/Uaniso restraints and constraints
Uanis(C46) \\sim Ueq, Uanis(C47A) \\sim Ueq, Uanis(C46A) \\sim Ueq, Uanis(C47)
\\sim Ueq: with sigma of 0.03 and sigma for terminal atoms of 0.03
Uanis(C47) = Uanis(C47A) = Uanis(C46) = Uanis(C46A)
Uanis(S2) = Uanis(S2A)
Uanis(C45) = Uanis(C45A)
Uanis(C12) = Uanis(C12A)
4. Others
 Sof(S2)=Sof(C45)=Sof(H45)=Sof(C46)=Sof(H46)=Sof(C47)=Sof(H47)=1-FVAR(1)
 Sof(C45A)=Sof(H45A)=Sof(S2A)=Sof(C47A)=Sof(H47A)=Sof(C46A)=Sof(H46A)=FVAR(1)
 Sof(S1B)=Sof(H14A)=Sof(H13B)=Sof(C12A)=Sof(H12B)=1-FVAR(2)
 Sof(S1A)=Sof(H14)=Sof(H13A)=Sof(C12)=Sof(H12A)=FVAR(2)
5.a Secondary CH2 refined with riding coordinates:
 C19(H19A,H19B), C65(H65A,H65B)
5.b Aromatic/amide H refined with riding coordinates:
 C8(H8), C7(H7), C5(H5), C6(H6), C14(H14), C14(H14A), C13(H13B), C13(H13A),
 C16(H16), C22(H22), C15(H15), N15(H15A), C30(H30), C33(H33), C31(H31),
 C32(H32), C63(H63), C60(H60), C64(H64), C40(H40), C37(H37), C39(H39), C38(H38),
  C45A(H45A), C47A(H47A), C46A(H46A), N13(H13), C57(H57), C55(H55), C56(H56),
 C54(H54), C12(H12A), C45(H45), C46(H46), C47(H47), C12A(H12B)
;
_shelx_shelxl_version_number 2014/7
_olex2_submission_special_instructions 'No special instructions were received'

loop_
_space_group_symop_operation_xyz
'x, y, z'
'-x, -y, -z'

loop_
_atom_site_label
_atom_site_type_symbol
_atom_site_fract_x
_atom_site_fract_y
_atom_site_fract_z
_atom_site_U_iso_or_equiv
_atom_site_adp_type
_atom_site_occupancy
_atom_site_site_symmetry_order
_atom_site_calc_flag
_atom_site_refinement_flags_posn
_atom_site_refinement_flags_adp
_atom_site_refinement_flags_occupancy
_atom_site_disorder_assembly
_atom_site_disorder_group
O1 O 0.58022(9) 0.68303(9) 1.09669(8) 0.0226(3) Uani 1 1 d . . . . .
S1A S 0.45654(13) 0.73234(11) 1.25372(8) 0.0253(3) Uani 0.582(2) 1 d . . P A 1
S1B S 0.3201(3) 0.9283(2) 1.18877(15) 0.0327(5) Uani 0.418(2) 1 d . . P A 2
N21 N 0.56935(10) 0.77708(10) 0.93808(10) 0.0176(3) Uani 1 1 d . . . . .
N28 N 0.41443(12) 0.93210(11) 0.99559(11) 0.0267(3) Uani 1 1 d . . . . .
C2 C 0.45553(13) 0.84696(13) 1.05961(13) 0.0213(4) Uani 1 1 d . . . . .
C1 C 0.53891(12) 0.76188(13) 1.03519(12) 0.0189(3) Uani 1 1 d . . . . .
C4 C 0.44851(14) 0.94496(14) 0.89936(13) 0.0257(4) Uani 1 1 d . . . . .
C9 C 0.52409(13) 0.86769(13) 0.86754(12) 0.0205(3) Uani 1 1 d . . . . .
C8 C 0.55140(15) 0.88306(14) 0.76918(13) 0.0265(4) Uani 1 1 d . . . . .
H8 H 0.6012 0.8305 0.7473 0.032 Uiso 1 1 calc R . . . .
C11 C 0.41571(14) 0.83481(14) 1.16048(13) 0.0260(4) Uani 1 1 d D . . . .
C7 C 0.50576(16) 0.97517(16) 0.70351(15) 0.0347(5) Uani 1 1 d . . . . .
H7 H 0.5244 0.9855 0.6364 0.042 Uiso 1 1 calc R . . . .
C5 C 0.40466(17) 1.03769(15) 0.83127(16) 0.0369(5) Uani 1 1 d . . . . .
H5 H 0.3547 1.0908 0.8523 0.044 Uiso 1 1 calc R . . . .
C6 C 0.43297(17) 1.05296(17) 0.73437(16) 0.0408(5) Uani 1 1 d . . . . .
H6 H 0.4030 1.1164 0.6887 0.049 Uiso 1 1 calc R . . . .
C14 C 0.3750(2) 0.7781(2) 1.33238(16) 0.0517(6) Uani 1 1 d D . . . .
H14 H 0.3718 0.7403 1.3990 0.062 Uiso 0.582(2) 1 calc R . P A 1
H14A H 0.3768 0.7370 1.3981 0.062 Uiso 0.418(2) 1 calc R . P A 2
C13 C 0.3116(2) 0.8729(2) 1.2982(2) 0.0626(8) Uani 1 1 d D . . . .
H13B H 0.2626 0.9051 1.3407 0.075 Uiso 0.418(2) 1 calc R . P A 2
H13A H 0.2592 0.9092 1.3357 0.075 Uiso 0.582(2) 1 calc R . P A 1
C16 C 0.78214(13) 0.77114(13) 0.98722(12) 0.0192(3) Uani 1 1 d . . . . .
H16 H 0.7355 0.7422 1.0389 0.023 Uiso 1 1 calc R . . . .
C17 C 0.79953(12) 0.74942(12) 0.89912(12) 0.0187(3) Uani 1 1 d . . . . .
C20 C 0.90531(14) 0.87768(13) 0.92145(13) 0.0246(4) Uani 1 1 d . . . . .
C18 C 0.83590(13) 0.83607(13) 0.99478(12) 0.0207(3) Uani 1 1 d . . . . .
C22 C 0.87250(14) 0.78908(14) 0.82651(13) 0.0266(4) Uani 1 1 d . . . . .
H22 H 0.8848 0.7720 0.7682 0.032 Uiso 1 1 calc R . . . .
C15 C 0.92794(15) 0.85323(15) 0.83730(14) 0.0304(4) Uani 1 1 d . . . . .
H15 H 0.9791 0.8787 0.7884 0.036 Uiso 1 1 calc R . . . .
C19 C 0.88551(16) 0.94854(15) 1.03776(14) 0.0312(4) Uani 1 1 d . . . . .
H19A H 0.9331 0.9441 1.0852 0.037 Uiso 1 1 calc R . . . .
H19B H 0.8308 1.0150 1.0258 0.037 Uiso 1 1 calc R . . . .
O20 O 0.83484(10) 0.86629(9) 1.07367(9) 0.0253(3) Uani 1 1 d . . . . .
O21 O 0.94697(11) 0.93951(10) 0.94929(10) 0.0319(3) Uani 1 1 d . . . . .
O2 O 0.48377(9) 0.62648(9) 0.96464(9) 0.0219(3) Uani 1 1 d . . . . .
N14 N 0.62262(11) 0.52599(11) 0.90153(11) 0.0221(3) Uani 1 1 d . . . . .
N15 N 0.80866(11) 0.61144(11) 0.84328(10) 0.0202(3) Uani 1 1 d . . . . .
H15A H 0.8776 0.6005 0.8482 0.024 Uiso 1 1 calc R . . . .
C29 C 0.57627(12) 0.61436(12) 0.92431(12) 0.0181(3) Uani 1 1 d . . . . .
C24 C 0.74291(13) 0.68106(12) 0.88441(11) 0.0179(3) Uani 1 1 d . . . . .
C23 C 0.63496(13) 0.69020(12) 0.90921(12) 0.0179(3) Uani 1 1 d . . . . .
C26 C 0.78398(13) 0.55373(13) 0.79389(12) 0.0192(3) Uani 1 1 d . . . . .
C27 C 0.69505(13) 0.51322(13) 0.82125(12) 0.0201(3) Uani 1 1 d . . . . .
C30 C 0.68010(14) 0.45250(14) 0.77180(14) 0.0264(4) Uani 1 1 d . . . . .
H30 H 0.6188 0.4259 0.7892 0.032 Uiso 1 1 calc R . . . .
C33 C 0.85568(14) 0.53285(14) 0.71813(12) 0.0244(4) Uani 1 1 d . . . . .
H33 H 0.9155 0.5617 0.6988 0.029 Uiso 1 1 calc R . . . .
C31 C 0.75314(15) 0.43022(15) 0.69760(14) 0.0303(4) Uani 1 1 d . . . . .
H31 H 0.7427 0.3873 0.6654 0.036 Uiso 1 1 calc R . . . .
C32 C 0.84170(15) 0.47063(14) 0.67014(13) 0.0285(4) Uani 1 1 d . . . . .
H32 H 0.8921 0.4558 0.6191 0.034 Uiso 1 1 calc R . . . .
O3 O 0.03165(9) 0.53812(9) 0.87134(8) 0.0196(2) Uani 1 1 d . . . . .
O22 O 0.54093(11) 0.51834(15) 0.57758(11) 0.0487(4) Uani 1 1 d . . . . .
O23 O 0.58299(17) 0.6731(2) 0.51093(14) 0.0802(7) Uani 1 1 d . . . . .
C63 C 0.40275(14) 0.56876(17) 0.70019(13) 0.0296(4) Uani 1 1 d . . . . .
H63 H 0.3863 0.5044 0.7270 0.036 Uiso 1 1 calc R . . . .
C61 C 0.35030(14) 0.65098(16) 0.73621(13) 0.0288(4) Uani 1 1 d . . . . .
C62 C 0.47868(15) 0.58628(19) 0.62450(14) 0.0372(5) Uani 1 1 d . . . . .
C60 C 0.3776(2) 0.7430(2) 0.69778(17) 0.0527(7) Uani 1 1 d . . . . .
H60 H 0.3428 0.7968 0.7246 0.063 Uiso 1 1 calc R . . . .
C66 C 0.5040(2) 0.6785(2) 0.58524(17) 0.0561(8) Uani 1 1 d . . . . .
C65 C 0.6050(2) 0.5747(3) 0.50276(17) 0.0634(8) Uani 1 1 d . . . . .
H65A H 0.6822 0.5399 0.5094 0.076 Uiso 1 1 calc R . . . .
H65B H 0.5874 0.5790 0.4387 0.076 Uiso 1 1 calc R . . . .
C64 C 0.4556(3) 0.7586(3) 0.6199(2) 0.0726(10) Uani 1 1 d . . . . .
H64 H 0.4739 0.8220 0.5927 0.087 Uiso 1 1 calc R . . . .
N18 N 0.15819(10) 0.60870(10) 0.71743(9) 0.0167(3) Uani 1 1 d . . . . .
N19 N 0.09638(11) 0.60627(11) 0.54661(10) 0.0223(3) Uani 1 1 d . . . . .
C34 C 0.11709(14) 0.70099(13) 0.64985(12) 0.0212(4) Uani 1 1 d . . . . .
C41 C 0.13397(13) 0.51617(13) 0.61792(12) 0.0191(3) Uani 1 1 d . . . . .
C40 C 0.13971(15) 0.42352(14) 0.60351(13) 0.0250(4) Uani 1 1 d . . . . .
H40 H 0.1122 0.4238 0.5480 0.030 Uiso 1 1 calc R . . . .
C36 C 0.17057(12) 0.51504(13) 0.70258(12) 0.0177(3) Uani 1 1 d . . . . .
C37 C 0.21827(14) 0.42222(13) 0.76794(13) 0.0232(4) Uani 1 1 d . . . . .
H37 H 0.2450 0.4208 0.8243 0.028 Uiso 1 1 calc R . . . .
C43 C 0.09272(14) 0.69212(13) 0.55889(12) 0.0223(4) Uani 1 1 d . . . . .
C39 C 0.18477(17) 0.33267(14) 0.66907(14) 0.0310(4) Uani 1 1 d . . . . .
H39 H 0.1878 0.2700 0.6595 0.037 Uiso 1 1 calc R . . . .
C38 C 0.22628(16) 0.33236(14) 0.75003(14) 0.0306(4) Uani 1 1 d . . . . .
H38 H 0.2607 0.2692 0.7936 0.037 Uiso 1 1 calc R . . . .
S2 S 0.03214(7) 0.77724(5) 0.37465(5) 0.0403(2) Uani 0.870(2) 1 d . . P B 2
C45A C -0.003(2) 0.7796(15) 0.4086(15) 0.0528(9) Uani 0.130(2) 1 d D . P B 1
H45A H -0.0346 0.7271 0.4121 0.063 Uiso 0.130(2) 1 calc R . P B 1
C44 C 0.06093(18) 0.78560(15) 0.47920(13) 0.0352(5) Uani 1 1 d D . . . .
S2A S 0.0838(6) 0.8837(4) 0.4695(3) 0.0403(2) Uani 0.130(2) 1 d D . P B 1
C47A C 0.052(3) 0.9375(18) 0.3562(12) 0.0898(11) Uani 0.130(2) 1 d D U P B 1
H47A H 0.0676 0.9986 0.3131 0.108 Uiso 0.130(2) 1 calc R . P B 1
C46A C -0.004(3) 0.8744(16) 0.3338(17) 0.0898(11) Uani 0.130(2) 1 d D U P B 1
H46A H -0.0374 0.8945 0.2755 0.108 Uiso 0.130(2) 1 calc R . P B 1
N13 N 0.28387(11) 0.66367(12) 0.89241(10) 0.0242(3) Uani 1 1 d . . . . .
H13 H 0.3514 0.6615 0.8945 0.029 Uiso 1 1 calc R . . . .
C59 C 0.09593(12) 0.57899(12) 0.88639(11) 0.0169(3) Uani 1 1 d . . . . .
C57 C 0.06206(13) 0.68120(13) 1.08605(12) 0.0211(4) Uani 1 1 d . . . . .
H57 H 0.0000 0.6568 1.1125 0.025 Uiso 1 1 calc R . . . .
C51 C 0.12345(13) 0.65381(13) 1.00791(12) 0.0185(3) Uani 1 1 d . . . . .
C49 C 0.26440(13) 0.64021(13) 0.81702(12) 0.0210(4) Uani 1 1 d . . . . .
C55 C 0.17910(15) 0.78082(14) 1.08648(13) 0.0261(4) Uani 1 1 d . . . . .
H55 H 0.1988 0.8235 1.1134 0.031 Uiso 1 1 calc R . . . .
C56 C 0.08988(14) 0.74332(14) 1.12574(13) 0.0243(4) Uani 1 1 d . . . . .
H56 H 0.0479 0.7603 1.1799 0.029 Uiso 1 1 calc R . . . .
C52 C 0.21310(13) 0.69112(13) 0.96843(12) 0.0202(3) Uani 1 1 d . . . . .
C54 C 0.23918(14) 0.75533(14) 1.00749(13) 0.0241(4) Uani 1 1 d . . . . .
H54 H 0.2994 0.7823 0.9795 0.029 Uiso 1 1 calc R . . . .
O5 O 0.10144(12) 0.78248(9) 0.66496(9) 0.0311(3) Uani 1 1 d . . . . .
N12 N 0.09354(12) 0.58407(12) 0.97681(10) 0.0206(3) Uani 1 1 d . . . . .
C58 C 0.17591(13) 0.61199(13) 0.81014(11) 0.0176(3) Uani 1 1 d . . . . .
C12 C 0.3369(10) 0.9114(9) 1.1927(8) 0.078(4) Uani 0.582(2) 1 d D . P A 1
H12A H 0.3050 0.9777 1.1524 0.094 Uiso 0.582(2) 1 calc R . P A 1
C45 C 0.0260(4) 0.8917(2) 0.4754(2) 0.0528(9) Uani 0.870(2) 1 d D . P B 2
H45 H 0.0111 0.9158 0.5299 0.063 Uiso 0.870(2) 1 calc R . P B 2
C46 C 0.0175(4) 0.9534(2) 0.3796(2) 0.0898(11) Uani 0.870(2) 1 d . U P B 2
H46 H 0.0177 1.0233 0.3589 0.108 Uiso 0.870(2) 1 calc R . P B 2
C47 C 0.0089(5) 0.9056(2) 0.3196(2) 0.0898(11) Uani 0.870(2) 1 d . U P B 2
H47 H -0.0080 0.9388 0.2544 0.108 Uiso 0.870(2) 1 calc R . P B 2
C12A C 0.4412(12) 0.7491(11) 1.2497(8) 0.078(4) Uani 0.418(2) 1 d D . P A 2
H12B H 0.4921 0.6855 1.2535 0.094 Uiso 0.418(2) 1 calc R . P A 2
H14B H 0.5855(18) 0.4825(17) 0.9240(15) 0.031(6) Uiso 1 1 d . . . . .
H12 H 0.0498(16) 0.5556(15) 1.0159(15) 0.022(5) Uiso 1 1 d . . . . .

loop_
_atom_site_aniso_label
_atom_site_aniso_U_11
_atom_site_aniso_U_22
_atom_site_aniso_U_33
_atom_site_aniso_U_23
_atom_site_aniso_U_13
_atom_site_aniso_U_12
O1 0.0186(6) 0.0241(6) 0.0226(6) -0.0051(5) -0.0019(5) -0.0043(5)
S1A 0.0295(6) 0.0300(6) 0.0184(5) -0.0116(4) 0.0046(4) -0.0096(4)
S1B 0.0383(10) 0.0352(9) 0.0227(8) -0.0179(7) -0.0006(6) 0.0024(7)
N21 0.0141(6) 0.0178(7) 0.0217(7) -0.0077(6) -0.0008(5) -0.0039(5)
N28 0.0243(8) 0.0236(8) 0.0327(9) -0.0122(7) -0.0003(6) -0.0041(6)
C2 0.0177(8) 0.0240(9) 0.0268(9) -0.0129(7) -0.0014(7) -0.0060(7)
C1 0.0133(7) 0.0232(9) 0.0235(9) -0.0093(7) -0.0009(6) -0.0075(7)
C4 0.0217(9) 0.0229(9) 0.0309(10) -0.0076(8) -0.0016(7) -0.0047(7)
C9 0.0177(8) 0.0198(8) 0.0257(9) -0.0066(7) -0.0031(7) -0.0070(7)
C8 0.0243(9) 0.0286(10) 0.0256(9) -0.0075(8) -0.0022(7) -0.0062(7)
C11 0.0224(9) 0.0307(10) 0.0294(10) -0.0167(8) -0.0010(7) -0.0055(8)
C7 0.0342(11) 0.0355(11) 0.0267(10) -0.0021(8) -0.0033(8) -0.0060(9)
C5 0.0338(11) 0.0231(10) 0.0417(12) -0.0049(9) -0.0015(9) 0.0035(8)
C6 0.0380(12) 0.0321(11) 0.0361(12) 0.0023(9) -0.0070(9) 0.0020(9)
C14 0.0577(15) 0.0657(17) 0.0260(11) -0.0128(11) 0.0016(10) -0.0122(13)
C13 0.0556(16) 0.0767(19) 0.0506(16) -0.0421(15) 0.0059(12) 0.0102(14)
C16 0.0141(7) 0.0213(8) 0.0218(8) -0.0049(7) -0.0011(6) -0.0058(6)
C17 0.0130(7) 0.0187(8) 0.0239(8) -0.0051(7) -0.0015(6) -0.0048(6)
C20 0.0218(9) 0.0221(9) 0.0333(10) -0.0079(8) -0.0022(7) -0.0111(7)
C18 0.0176(8) 0.0210(8) 0.0242(9) -0.0071(7) -0.0033(7) -0.0049(7)
C22 0.0255(9) 0.0332(10) 0.0237(9) -0.0108(8) 0.0041(7) -0.0125(8)
C15 0.0291(10) 0.0375(11) 0.0275(10) -0.0079(8) 0.0074(8) -0.0209(8)
C19 0.0347(10) 0.0283(10) 0.0379(11) -0.0132(8) -0.0012(8) -0.0163(8)
O20 0.0245(6) 0.0291(7) 0.0298(7) -0.0137(6) -0.0010(5) -0.0135(5)
O21 0.0344(7) 0.0338(7) 0.0369(8) -0.0129(6) 0.0010(6) -0.0221(6)
O2 0.0144(6) 0.0234(6) 0.0298(7) -0.0115(5) 0.0026(5) -0.0064(5)
N14 0.0186(7) 0.0201(7) 0.0313(8) -0.0114(6) 0.0062(6) -0.0106(6)
N15 0.0133(6) 0.0247(7) 0.0247(7) -0.0104(6) 0.0012(5) -0.0062(6)
C29 0.0146(8) 0.0201(8) 0.0198(8) -0.0066(7) -0.0012(6) -0.0045(6)
C24 0.0167(8) 0.0194(8) 0.0174(8) -0.0050(6) -0.0003(6) -0.0056(6)
C23 0.0161(8) 0.0182(8) 0.0198(8) -0.0072(7) -0.0006(6) -0.0041(6)
C26 0.0188(8) 0.0190(8) 0.0191(8) -0.0062(7) -0.0020(6) -0.0034(6)
C27 0.0163(8) 0.0205(8) 0.0228(8) -0.0078(7) -0.0021(6) -0.0019(6)
C30 0.0206(9) 0.0259(9) 0.0356(10) -0.0141(8) -0.0059(7) -0.0025(7)
C33 0.0217(9) 0.0266(9) 0.0222(9) -0.0060(7) 0.0013(7) -0.0058(7)
C31 0.0312(10) 0.0307(10) 0.0324(10) -0.0183(8) -0.0079(8) -0.0001(8)
C32 0.0297(10) 0.0306(10) 0.0222(9) -0.0124(8) -0.0006(7) 0.0005(8)
O3 0.0162(5) 0.0249(6) 0.0208(6) -0.0092(5) 0.0013(4) -0.0090(5)
O22 0.0231(7) 0.0949(13) 0.0344(8) -0.0386(9) 0.0094(6) -0.0096(8)
O23 0.0694(13) 0.158(2) 0.0558(12) -0.0654(14) 0.0482(10) -0.0835(15)
C63 0.0161(8) 0.0520(12) 0.0256(9) -0.0193(9) 0.0009(7) -0.0087(8)
C61 0.0225(9) 0.0493(12) 0.0259(9) -0.0206(9) 0.0064(7) -0.0197(9)
C62 0.0186(9) 0.0757(16) 0.0273(10) -0.0287(10) 0.0034(8) -0.0145(10)
C60 0.0649(16) 0.0733(17) 0.0475(14) -0.0391(13) 0.0310(12) -0.0537(14)
C66 0.0444(13) 0.114(2) 0.0374(12) -0.0440(15) 0.0269(10) -0.0541(15)
C65 0.0332(13) 0.119(3) 0.0308(12) -0.0307(15) 0.0113(10) -0.0085(14)
C64 0.091(2) 0.105(2) 0.0599(17) -0.0492(17) 0.0470(16) -0.083(2)
N18 0.0162(6) 0.0198(7) 0.0155(7) -0.0068(5) 0.0012(5) -0.0062(5)
N19 0.0232(7) 0.0250(8) 0.0171(7) -0.0072(6) 0.0007(6) -0.0042(6)
C34 0.0225(8) 0.0220(9) 0.0184(8) -0.0059(7) 0.0043(7) -0.0083(7)
C41 0.0171(8) 0.0218(8) 0.0186(8) -0.0077(7) 0.0035(6) -0.0062(7)
C40 0.0290(9) 0.0281(9) 0.0220(9) -0.0128(7) 0.0019(7) -0.0097(8)
C36 0.0132(7) 0.0215(8) 0.0190(8) -0.0087(7) 0.0040(6) -0.0056(6)
C37 0.0220(8) 0.0243(9) 0.0206(8) -0.0069(7) -0.0022(7) -0.0018(7)
C43 0.0252(9) 0.0224(9) 0.0164(8) -0.0066(7) 0.0028(7) -0.0038(7)
C39 0.0443(11) 0.0222(9) 0.0287(10) -0.0130(8) 0.0029(8) -0.0091(8)
C38 0.0384(11) 0.0217(9) 0.0251(9) -0.0057(8) -0.0014(8) -0.0007(8)
S2 0.0689(5) 0.0278(3) 0.0212(3) -0.0056(3) -0.0156(3) -0.0036(3)
C45A 0.095(3) 0.0248(14) 0.0366(16) 0.0013(11) -0.0257(18) -0.0140(17)
C44 0.0547(13) 0.0257(10) 0.0169(9) -0.0069(8) -0.0003(8) 0.0006(9)
S2A 0.0689(5) 0.0278(3) 0.0212(3) -0.0056(3) -0.0156(3) -0.0036(3)
C47A 0.206(3) 0.0211(12) 0.0199(10) -0.0041(9) -0.0181(14) 0.0050(15)
C46A 0.206(3) 0.0211(12) 0.0199(10) -0.0041(9) -0.0181(14) 0.0050(15)
N13 0.0150(7) 0.0410(9) 0.0247(8) -0.0179(7) 0.0039(6) -0.0127(6)
C59 0.0132(7) 0.0181(8) 0.0186(8) -0.0062(6) 0.0001(6) -0.0030(6)
C57 0.0171(8) 0.0275(9) 0.0167(8) -0.0064(7) -0.0002(6) -0.0042(7)
C51 0.0171(8) 0.0210(8) 0.0171(8) -0.0059(7) -0.0030(6) -0.0036(6)
C49 0.0188(8) 0.0258(9) 0.0209(8) -0.0104(7) 0.0025(7) -0.0083(7)
C55 0.0293(9) 0.0264(9) 0.0271(9) -0.0135(8) -0.0055(7) -0.0057(8)
C56 0.0231(9) 0.0273(9) 0.0212(9) -0.0118(7) -0.0014(7) 0.0000(7)
C52 0.0182(8) 0.0252(9) 0.0178(8) -0.0076(7) -0.0015(6) -0.0054(7)
C54 0.0235(9) 0.0281(9) 0.0240(9) -0.0087(7) -0.0030(7) -0.0103(7)
O5 0.0484(8) 0.0201(7) 0.0255(7) -0.0089(5) 0.0007(6) -0.0095(6)
N12 0.0198(7) 0.0282(8) 0.0171(7) -0.0075(6) 0.0050(6) -0.0139(6)
C58 0.0173(8) 0.0224(8) 0.0155(8) -0.0085(6) 0.0007(6) -0.0067(6)
C12 0.068(5) 0.078(6) 0.084(6) -0.026(4) -0.015(4) -0.006(4)
C45 0.095(3) 0.0248(14) 0.0366(16) 0.0013(11) -0.0257(18) -0.0140(17)
C46 0.206(3) 0.0211(12) 0.0199(10) -0.0041(9) -0.0181(14) 0.0050(15)
C47 0.206(3) 0.0211(12) 0.0199(10) -0.0041(9) -0.0181(14) 0.0050(15)
C12A 0.068(5) 0.078(6) 0.084(6) -0.026(4) -0.015(4) -0.006(4)

loop_
_atom_type_symbol
_atom_type_description
_atom_type_scat_dispersion_real
_atom_type_scat_dispersion_imag
_atom_type_scat_source
C C 0.0033 0.0016 'International Tables Vol C Tables 4.2.6.8 and 6.1.1.4'
H H 0.0000 0.0000 'International Tables Vol C Tables 4.2.6.8 and 6.1.1.4'
N N 0.0061 0.0033 'International Tables Vol C Tables 4.2.6.8 and 6.1.1.4'
O O 0.0106 0.0060 'International Tables Vol C Tables 4.2.6.8 and 6.1.1.4'
S S 0.1246 0.1234 'International Tables Vol C Tables 4.2.6.8 and 6.1.1.4'

loop_
_geom_angle_atom_site_label_1
_geom_angle_atom_site_label_2
_geom_angle_atom_site_label_3
_geom_angle
C14 S1A C11 94.50(14)
C13 S1B C11 95.88(19)
C1 N21 C9 121.84(14)
C1 N21 C23 117.65(13)
C9 N21 C23 119.60(14)
C2 N28 C4 119.13(15)
N28 C2 C1 123.34(16)
N28 C2 C11 117.74(16)
C11 C2 C1 118.92(15)
O1 C1 N21 121.48(15)
O1 C1 C2 122.82(15)
N21 C1 C2 115.69(15)
N28 C4 C9 122.39(16)
N28 C4 C5 118.51(17)
C5 C4 C9 119.09(17)
N21 C9 C4 117.53(15)
C8 C9 N21 122.60(16)
C8 C9 C4 119.88(16)
C9 C8 H8 120.2
C7 C8 C9 119.68(18)
C7 C8 H8 120.2
C2 C11 S1A 125.72(14)
C2 C11 S1B 119.53(16)
C2 C11 C12A 132.2(5)
C12 C11 S1A 110.3(5)
C12 C11 C2 124.0(5)
C12A C11 S1B 108.3(5)
C8 C7 H7 119.6
C8 C7 C6 120.87(19)
C6 C7 H7 119.6
C4 C5 H5 119.6
C6 C5 C4 120.78(19)
C6 C5 H5 119.6
C7 C6 H6 120.2
C5 C6 C7 119.67(19)
C5 C6 H6 120.2
S1A C14 H14 121.9
C13 C14 S1A 116.1(2)
C13 C14 H14 121.9
C13 C14 H14A 126.0
C13 C14 C12A 108.0(6)
C12A C14 H14A 126.0
S1B C13 H13B 120.6
C14 C13 S1B 118.7(2)
C14 C13 H13B 120.6
C14 C13 H13A 125.6
C14 C13 C12 108.9(5)
C12 C13 H13A 125.6
C17 C16 H16 121.7
C18 C16 H16 121.7
C18 C16 C17 116.63(15)
C16 C17 C24 120.03(14)
C22 C17 C16 120.25(15)
C22 C17 C24 119.68(15)
C15 C20 C18 121.59(16)
C15 C20 O21 128.55(16)
O21 C20 C18 109.81(16)
C16 C18 C20 122.76(16)
C16 C18 O20 127.58(15)
O20 C18 C20 109.60(15)
C17 C22 H22 119.2
C17 C22 C15 121.69(17)
C15 C22 H22 119.2
C20 C15 C22 116.94(16)
C20 C15 H15 121.5
C22 C15 H15 121.5
H19A C19 H19B 108.6
O20 C19 H19A 110.3
O20 C19 H19B 110.3
O20 C19 O21 107.03(14)
O21 C19 H19A 110.3
O21 C19 H19B 110.3
C18 O20 C19 104.70(13)
C20 O21 C19 104.88(13)
C29 N14 C27 127.40(15)
C29 N14 H14B 113.1(15)
C27 N14 H14B 114.7(14)
C24 N15 H15A 114.9
C24 N15 C26 130.18(14)
C26 N15 H15A 114.9
O2 C29 N14 118.52(15)
O2 C29 C23 119.56(15)
N14 C29 C23 121.75(14)
N15 C24 C17 112.74(14)
N15 C24 C23 124.76(15)
C23 C24 C17 122.49(15)
N21 C23 C29 111.74(13)
C24 C23 N21 119.88(14)
C24 C23 C29 127.77(15)
C27 C26 N15 122.95(15)
C33 C26 N15 117.36(15)
C33 C26 C27 119.60(16)
C26 C27 N14 122.56(15)
C30 C27 N14 118.20(15)
C30 C27 C26 119.11(16)
C27 C30 H30 119.5
C31 C30 C27 120.99(17)
C31 C30 H30 119.5
C26 C33 H33 119.4
C32 C33 C26 121.17(17)
C32 C33 H33 119.4
C30 C31 H31 120.0
C30 C31 C32 119.98(17)
C32 C31 H31 120.0
C33 C32 C31 119.14(17)
C33 C32 H32 120.4
C31 C32 H32 120.4
C62 O22 C65 105.4(2)
C66 O23 C65 106.6(2)
C61 C63 H63 121.8
C62 C63 H63 121.8
C62 C63 C61 116.5(2)
C63 C61 C49 120.51(17)
C60 C61 C63 120.72(18)
C60 C61 C49 118.77(18)
C63 C62 O22 127.4(2)
C63 C62 C66 122.6(2)
C66 C62 O22 110.02(18)
C61 C60 H60 119.3
C61 C60 C64 121.3(2)
C64 C60 H60 119.3
C62 C66 O23 109.4(2)
C64 C66 O23 128.6(3)
C64 C66 C62 122.0(2)
O22 C65 H65A 110.0
O22 C65 H65B 110.0
O23 C65 O22 108.37(18)
O23 C65 H65A 110.0
O23 C65 H65B 110.0
H65A C65 H65B 108.4
C60 C64 H64 121.6
C66 C64 C60 116.9(2)
C66 C64 H64 121.6
C34 N18 C36 122.22(14)
C34 N18 C58 116.98(13)
C36 N18 C58 120.37(13)
C43 N19 C41 119.04(15)
N18 C34 C43 114.45(14)
O5 C34 N18 122.08(16)
O5 C34 C43 123.47(16)
N19 C41 C40 118.82(15)
N19 C41 C36 121.68(15)
C40 C41 C36 119.46(16)
C41 C40 H40 119.9
C39 C40 C41 120.29(17)
C39 C40 H40 119.9
N18 C36 C41 118.07(15)
C37 C36 N18 122.19(15)
C37 C36 C41 119.73(15)
C36 C37 H37 120.3
C38 C37 C36 119.38(16)
C38 C37 H37 120.3
N19 C43 C34 123.93(15)
N19 C43 C44 117.87(16)
C44 C43 C34 118.20(16)
C40 C39 H39 120.1
C40 C39 C38 119.82(17)
C38 C39 H39 120.1
C37 C38 C39 121.16(17)
C37 C38 H38 119.4
C39 C38 H38 119.4
C44 S2 C47 92.86(15)
C44 C45A H45A 129.4
C46A C45A H45A 129.4
C46A C45A C44 101.2(17)
C43 C44 S2 118.97(15)
C43 C44 C45A 115.6(7)
C43 C44 S2A 123.9(3)
C45A C44 S2A 120.4(8)
C45 C44 C43 131.67(19)
C45 C44 S2 108.01(17)
C44 S2A C47A 94.3(10)
S2A C47A H47A 125.8
C46A C47A S2A 108.3(19)
C46A C47A H47A 125.8
C45A C46A C47A 113(2)
C45A C46A H46A 123.4
C47A C46A H46A 123.3
C49 N13 H13 114.8
C49 N13 C52 130.33(14)
C52 N13 H13 114.8
O3 C59 N12 118.02(14)
O3 C59 C58 119.73(14)
N12 C59 C58 122.06(14)
C51 C57 H57 119.5
C56 C57 H57 119.5
C56 C57 C51 121.03(16)
C57 C51 N12 117.03(15)
C52 C51 C57 119.24(15)
C52 C51 N12 123.63(15)
N13 C49 C61 112.78(14)
N13 C49 C58 126.11(15)
C58 C49 C61 121.09(15)
C56 C55 H55 120.4
C54 C55 H55 120.4
C54 C55 C56 119.22(16)
C57 C56 C55 119.89(16)
C57 C56 H56 120.1
C55 C56 H56 120.1
C51 C52 N13 123.64(15)
C54 C52 N13 116.96(15)
C54 C52 C51 119.34(15)
C55 C54 C52 121.25(16)
C55 C54 H54 119.4
C52 C54 H54 119.4
C59 N12 C51 130.10(15)
C59 N12 H12 113.0(14)
C51 N12 H12 113.3(14)
N18 C58 C59 113.04(13)
C49 C58 N18 118.48(14)
C49 C58 C59 128.41(15)
C11 C12 C13 110.1(8)
C11 C12 H12A 125.0
C13 C12 H12A 125.0
C44 C45 H45 125.2
C46 C45 C44 109.6(3)
C46 C45 H45 125.2
C45 C46 H46 123.0
C47 C46 C45 114.1(3)
C47 C46 H46 123.0
S2 C47 H47 124.3
C46 C47 S2 111.3(3)
C46 C47 H47 124.3
C11 C12A C14 109.1(9)
C11 C12A H12B 125.4
C14 C12A H12B 125.4

loop_
_geom_bond_atom_site_label_1
_geom_bond_atom_site_label_2
_geom_bond_distance
O1 C1 1.228(2)
S1A C11 1.662(2)
S1A C14 1.612(3)
S1B C11 1.659(3)
S1B C13 1.541(4)
N21 C1 1.381(2)
N21 C9 1.403(2)
N21 C23 1.443(2)
N28 C2 1.297(2)
N28 C4 1.380(2)
C2 C1 1.480(2)
C2 C11 1.460(2)
C4 C9 1.406(2)
C4 C5 1.398(3)
C9 C8 1.392(2)
C8 H8 0.9500
C8 C7 1.382(3)
C11 C12 1.421(10)
C11 C12A 1.474(13)
C7 H7 0.9500
C7 C6 1.390(3)
C5 H5 0.9500
C5 C6 1.373(3)
C6 H6 0.9500
C14 H14 0.9500
C14 H14A 0.9500
C14 C13 1.344(4)
C14 C12A 1.477(12)
C13 H13B 0.9500
C13 H13A 0.9500
C13 C12 1.479(11)
C16 H16 0.9500
C16 C17 1.407(2)
C16 C18 1.370(2)
C17 C22 1.393(2)
C17 C24 1.485(2)
C20 C18 1.378(2)
C20 C15 1.367(3)
C20 O21 1.371(2)
C18 O20 1.374(2)
C22 H22 0.9500
C22 C15 1.396(3)
C15 H15 0.9500
C19 H19A 0.9900
C19 H19B 0.9900
C19 O20 1.430(2)
C19 O21 1.436(2)
O2 C29 1.2428(19)
N14 C29 1.366(2)
N14 C27 1.412(2)
N14 H14B 0.85(2)
N15 H15A 0.8800
N15 C24 1.355(2)
N15 C26 1.410(2)
C29 C23 1.453(2)
C24 C23 1.374(2)
C26 C27 1.393(2)
C26 C33 1.386(2)
C27 C30 1.388(2)
C30 H30 0.9500
C30 C31 1.383(3)
C33 H33 0.9500
C33 C32 1.385(3)
C31 H31 0.9500
C31 C32 1.387(3)
C32 H32 0.9500
O3 C59 1.2466(19)
O22 C62 1.376(3)
O22 C65 1.434(3)
O23 C66 1.377(3)
O23 C65 1.405(4)
C63 H63 0.9500
C63 C61 1.406(3)
C63 C62 1.369(3)
C61 C60 1.382(3)
C61 C49 1.492(2)
C62 C66 1.372(4)
C60 H60 0.9500
C60 C64 1.404(3)
C66 C64 1.360(4)
C65 H65A 0.9900
C65 H65B 0.9900
C64 H64 0.9500
N18 C34 1.382(2)
N18 C36 1.399(2)
N18 C58 1.447(2)
N19 C41 1.380(2)
N19 C43 1.297(2)
C34 C43 1.489(2)
C34 O5 1.221(2)
C41 C40 1.402(2)
C41 C36 1.409(2)
C40 H40 0.9500
C40 C39 1.369(3)
C36 C37 1.394(2)
C37 H37 0.9500
C37 C38 1.380(3)
C43 C44 1.459(2)
C39 H39 0.9500
C39 C38 1.395(3)
C38 H38 0.9500
S2 C44 1.703(2)
S2 C47 1.704(3)
C45A H45A 0.9500
C45A C44 1.484(16)
C45A C46A 1.434(17)
C44 S2A 1.487(6)
C44 C45 1.444(4)
S2A C47A 1.655(16)
C47A H47A 0.9500
C47A C46A 1.471(19)
C46A H46A 0.9500
N13 H13 0.8800
N13 C49 1.352(2)
N13 C52 1.414(2)
C59 N12 1.358(2)
C59 C58 1.454(2)
C57 H57 0.9500
C57 C51 1.391(2)
C57 C56 1.381(2)
C51 C52 1.389(2)
C51 N12 1.410(2)
C49 C58 1.366(2)
C55 H55 0.9500
C55 C56 1.385(3)
C55 C54 1.385(3)
C56 H56 0.9500
C52 C54 1.389(2)
C54 H54 0.9500
N12 H12 0.83(2)
C12 H12A 0.9500
C45 H45 0.9500
C45 C46 1.395(4)
C46 H46 0.9500
C46 C47 1.331(5)
C47 H47 0.9500
C12A H12B 0.9500

loop_
_geom_torsion_atom_site_label_1
_geom_torsion_atom_site_label_2
_geom_torsion_atom_site_label_3
_geom_torsion_atom_site_label_4
_geom_torsion
S1A C11 C12 C13 -3.5(10)
S1A C14 C13 C12 -0.9(6)
S1B C11 C12A C14 -1.6(11)
N21 C9 C8 C7 -178.41(17)
N28 C2 C1 O1 177.20(16)
N28 C2 C1 N21 -1.7(2)
N28 C2 C11 S1A 179.72(15)
N28 C2 C11 S1B 0.7(3)
N28 C2 C11 C12 -1.6(7)
N28 C2 C11 C12A 177.9(9)
N28 C4 C9 N21 -3.4(2)
N28 C4 C9 C8 176.73(16)
N28 C4 C5 C6 -177.64(19)
C2 N28 C4 C9 2.0(3)
C2 N28 C4 C5 -179.08(18)
C2 C11 C12 C13 177.7(4)
C2 C11 C12A C14 -179.0(4)
C1 N21 C9 C4 2.2(2)
C1 N21 C9 C8 -177.97(15)
C1 N21 C23 C29 67.48(18)
C1 N21 C23 C24 -104.22(18)
C1 C2 C11 S1A 0.6(2)
C1 C2 C11 S1B -178.45(17)
C1 C2 C11 C12 179.3(7)
C1 C2 C11 C12A -1.2(9)
C4 N28 C2 C1 0.6(2)
C4 N28 C2 C11 -178.43(15)
C4 C9 C8 C7 1.4(3)
C4 C5 C6 C7 0.3(3)
C9 N21 C1 O1 -178.73(14)
C9 N21 C1 C2 0.2(2)
C9 N21 C23 C29 -101.78(16)
C9 N21 C23 C24 86.52(19)
C9 C4 C5 C6 1.3(3)
C9 C8 C7 C6 0.2(3)
C8 C7 C6 C5 -1.0(3)
C11 S1A C14 C13 -1.0(3)
C11 S1B C13 C14 -0.7(3)
C11 C2 C1 O1 -3.7(2)
C11 C2 C1 N21 177.32(14)
C5 C4 C9 N21 177.71(16)
C5 C4 C9 C8 -2.2(3)
C14 S1A C11 C2 -178.54(18)
C14 S1A C11 C12 2.7(6)
C14 C13 C12 C11 2.8(10)
C13 S1B C11 C2 179.12(19)
C13 S1B C11 C12A 1.3(7)
C13 C14 C12A C11 1.2(11)
C16 C17 C22 C15 -1.8(3)
C16 C17 C24 N15 -135.04(16)
C16 C17 C24 C23 45.9(2)
C16 C18 O20 C19 -168.69(17)
C17 C16 C18 C20 -1.0(2)
C17 C16 C18 O20 -177.85(16)
C17 C22 C15 C20 -1.7(3)
C17 C24 C23 N21 9.0(2)
C17 C24 C23 C29 -161.28(16)
C20 C18 O20 C19 14.17(19)
C18 C16 C17 C22 3.1(2)
C18 C16 C17 C24 -178.99(14)
C18 C20 C15 C22 3.9(3)
C18 C20 O21 C19 -9.81(19)
C22 C17 C24 N15 42.8(2)
C22 C17 C24 C23 -136.24(18)
C15 C20 C18 C16 -2.6(3)
C15 C20 C18 O20 174.75(17)
C15 C20 O21 C19 172.9(2)
O20 C19 O21 C20 18.39(19)
O21 C20 C18 C16 179.89(15)
O21 C20 C18 O20 -2.8(2)
O21 C20 C15 C22 -179.10(18)
O21 C19 O20 C18 -20.00(18)
O2 C29 C23 N21 -5.0(2)
O2 C29 C23 C24 165.86(16)
N14 C29 C23 N21 179.68(14)
N14 C29 C23 C24 -9.4(3)
N14 C27 C30 C31 -174.69(16)
N15 C24 C23 N21 -170.02(15)
N15 C24 C23 C29 19.7(3)
N15 C26 C27 N14 -0.6(3)
N15 C26 C27 C30 -176.43(16)
N15 C26 C33 C32 175.36(16)
C29 N14 C27 C26 47.3(3)
C29 N14 C27 C30 -136.80(18)
C24 C17 C22 C15 -179.70(17)
C24 N15 C26 C27 -37.7(3)
C24 N15 C26 C33 145.80(17)
C23 N21 C1 O1 12.3(2)
C23 N21 C1 C2 -168.78(13)
C23 N21 C9 C4 170.97(15)
C23 N21 C9 C8 -9.2(2)
C26 N15 C24 C17 -160.27(16)
C26 N15 C24 C23 18.8(3)
C26 C27 C30 C31 1.4(3)
C26 C33 C32 C31 1.2(3)
C27 N14 C29 O2 146.54(16)
C27 N14 C29 C23 -38.1(3)
C27 C26 C33 C32 -1.3(3)
C27 C30 C31 C32 -1.5(3)
C30 C31 C32 C33 0.2(3)
C33 C26 C27 N14 175.87(16)
C33 C26 C27 C30 0.0(2)
O3 C59 N12 C51 -153.70(16)
O3 C59 C58 N18 10.3(2)
O3 C59 C58 C49 -166.71(17)
O22 C62 C66 O23 0.5(3)
O22 C62 C66 C64 -178.5(3)
O23 C66 C64 C60 -179.3(3)
C63 C61 C60 C64 2.1(4)
C63 C61 C49 N13 125.16(18)
C63 C61 C49 C58 -56.5(3)
C63 C62 C66 O23 179.7(2)
C63 C62 C66 C64 0.7(4)
C61 C63 C62 O22 179.48(18)
C61 C63 C62 C66 0.4(3)
C61 C60 C64 C66 -0.9(5)
C61 C49 C58 N18 -9.9(3)
C61 C49 C58 C59 167.00(17)
C62 O22 C65 O23 3.2(2)
C62 C63 C61 C60 -1.8(3)
C62 C63 C61 C49 178.49(17)
C62 C66 C64 C60 -0.5(5)
C60 C61 C49 N13 -54.6(3)
C60 C61 C49 C58 123.8(2)
C66 O23 C65 O22 -3.0(3)
C65 O22 C62 C63 178.6(2)
C65 O22 C62 C66 -2.3(2)
C65 O23 C66 C62 1.6(3)
C65 O23 C66 C64 -179.5(3)
N18 C34 C43 N19 8.1(2)
N18 C34 C43 C44 -172.99(16)
N18 C36 C37 C38 178.78(16)
N19 C41 C40 C39 174.61(16)
N19 C41 C36 N18 6.2(2)
N19 C41 C36 C37 -173.27(15)
N19 C43 C44 S2 -0.8(3)
N19 C43 C44 C45A 22.6(13)
N19 C43 C44 S2A -160.8(3)
N19 C43 C44 C45 164.2(3)
C34 N18 C36 C41 -3.6(2)
C34 N18 C36 C37 175.84(15)
C34 N18 C58 C59 105.10(16)
C34 N18 C58 C49 -77.57(19)
C34 C43 C44 S2 -179.73(14)
C34 C43 C44 C45A -156.3(13)
C34 C43 C44 S2A 20.3(4)
C34 C43 C44 C45 -14.8(4)
C41 N19 C43 C34 -6.0(2)
C41 N19 C43 C44 175.14(16)
C41 C40 C39 C38 -0.7(3)
C41 C36 C37 C38 -1.8(2)
C40 C41 C36 N18 -176.45(14)
C40 C41 C36 C37 4.1(2)
C40 C39 C38 C37 3.1(3)
C36 N18 C34 C43 -2.9(2)
C36 N18 C34 O5 176.33(15)
C36 N18 C58 C59 -67.59(18)
C36 N18 C58 C49 109.74(18)
C36 C41 C40 C39 -2.8(3)
C36 C37 C38 C39 -1.8(3)
C43 N19 C41 C40 -178.79(16)
C43 N19 C41 C36 -1.4(2)
C43 C44 S2A C47A 167.3(11)
C43 C44 C45 C46 172.7(3)
S2 C44 C45 C46 -21.1(5)
C45A C44 S2A C47A -16.3(18)
C44 S2 C47 C46 -2.9(5)
C44 C45A C46A C47A -2(3)
C44 S2A C47A C46A 13.2(19)
C44 C45 C46 C47 20.1(6)
S2A C47A C46A C45A -8(3)
C46A C45A C44 C43 -170.4(17)
C46A C45A C44 S2A 13(3)
N13 C49 C58 N18 168.27(16)
N13 C49 C58 C59 -14.9(3)
N13 C52 C54 C55 -175.46(16)
C57 C51 C52 N13 176.56(15)
C57 C51 C52 C54 -0.3(2)
C57 C51 N12 C59 143.91(17)
C51 C57 C56 C55 1.2(3)
C51 C52 C54 C55 1.6(3)
C49 C61 C60 C64 -178.2(2)
C49 N13 C52 C51 32.8(3)
C49 N13 C52 C54 -150.22(18)
C56 C57 C51 C52 -1.1(2)
C56 C57 C51 N12 175.39(15)
C56 C55 C54 C52 -1.5(3)
C52 N13 C49 C61 159.97(18)
C52 N13 C49 C58 -18.3(3)
C52 C51 N12 C59 -39.8(3)
C54 C55 C56 C57 0.1(3)
O5 C34 C43 N19 -171.12(17)
O5 C34 C43 C44 7.7(3)
N12 C59 C58 N18 -174.77(14)
N12 C59 C58 C49 8.2(3)
N12 C51 C52 N13 0.3(3)
N12 C51 C52 C54 -176.54(16)
C58 N18 C34 C43 -175.49(13)
C58 N18 C34 O5 3.8(2)
C58 N18 C36 C41 168.71(14)
C58 N18 C36 C37 -11.9(2)
C58 C59 N12 C51 31.3(3)
C45 C46 C47 S2 -9.6(6)
C47 S2 C44 C43 -178.0(3)
C47 S2 C44 C45 13.8(3)
C12A C14 C13 S1B -0.2(7)

loop_
_smtbx_masks_void_nr
_smtbx_masks_void_average_x
_smtbx_masks_void_average_y
_smtbx_masks_void_average_z
_smtbx_masks_void_volume
_smtbx_masks_void_count_electrons
1 0.500 0.000 0.500 306.8 79.5
